data_1558665
loop_
_publ_author_name
'Heo, Nam Jung'
'Sessler, Jonathan L.'
'Ko, Byoung Joon'
'Kim, Sung Kuk'
'Yang, Ju Ho'
'Lynch, Vincent'

_publ_section_title
;
 Capture and displacement-based release of the bicarbonate anion by
 calix[4]pyrroles with small rigid straps
;
_journal_name_full 'Chemical Science'
_journal_paper_doi 10.1039/D0SC03445B
_journal_year 2020
_chemical_absolute_configuration unk
_chemical_formula_moiety 'C O3, C45 H45 N5 O2, C8 H20 N'
_chemical_formula_sum 'C54 H65 N6 O5'
_chemical_formula_weight 878.12
_space_group_crystal_system tetragonal
_space_group_IT_number 92
_space_group_name_Hall 'P 4abw 2nw'
_space_group_name_H-M_alt 'P 41 21 2'
_atom_sites_solution_hydrogens geom
_atom_sites_solution_primary dual
_audit_creation_date 2020-03-26
_audit_creation_method
;
Olex2 1.3
(compiled 2020.02.04 svn.rd84adfe8 for OlexSys, GUI svn.r6032)
;
_audit_update_record
;
2020-06-18 deposited with the CCDC.	2020-07-24 downloaded from the CCDC.
;
_cell_angle_alpha 90
_cell_angle_beta 90
_cell_angle_gamma 90
_cell_formula_units_Z 4
_cell_length_a 15.3125(2)
_cell_length_b 15.3125(2)
_cell_length_c 23.8680(4)
_cell_measurement_reflns_used 2719
_cell_measurement_temperature 100.01(11)
_cell_measurement_theta_max 72.8890
_cell_measurement_theta_min 3.3930
_cell_volume 5596.39(14)
_computing_cell_refinement 'CrysAlisPro 1.171.40.71a (Rigaku OD, 2020)'
_computing_data_collection 'CrysAlisPro 1.171.40.71a (Rigaku OD, 2020)'
_computing_data_reduction 'CrysAlisPro 1.171.40.71a (Rigaku OD, 2020)'
_computing_molecular_graphics 'Olex2 1.3 (Dolomanov et al., 2009)'
_computing_publication_material 'Olex2 1.3 (Dolomanov et al., 2009)'
_computing_structure_refinement 'SHELXL 2018/3 (Sheldrick, 2015)'
_computing_structure_solution 'SHELXT  (Sheldrick, 2015)'
_diffrn_ambient_environment N~2~
_diffrn_ambient_temperature 100.01(11)
_diffrn_detector 'CCD plate'
_diffrn_detector_area_resol_mean 5.2940
_diffrn_detector_type AtlasS2
_diffrn_measured_fraction_theta_full 0.998
_diffrn_measured_fraction_theta_max 0.986
_diffrn_measurement_details
;
List of Runs (angles in degrees, time in seconds):

  # Type    Start    End  Width  t~exp~   \w     \q     \k     \f   Frames
#--------------------------------------------------------------------------
  1  \w   -114.00 -14.00   1.00    4.00    --  -41.72 -57.00 150.00  100
  2  \w    114.00 154.00   1.00   12.50    --  107.09  77.00 150.00   40
  3  \w     38.00  99.00   1.00   12.50    --  107.09-125.00-180.00   61
;
_diffrn_measurement_device 'four-circle diffractometer'
_diffrn_measurement_device_type 'SuperNova, Dual, Cu at home/near, AtlasS2'
_diffrn_measurement_method '\w scans'
_diffrn_orient_matrix_type 'CrysAlisPro convention (1999,Acta A55,543-557)'
_diffrn_orient_matrix_UB_11 -0.0222008000
_diffrn_orient_matrix_UB_12 -0.0298011000
_diffrn_orient_matrix_UB_13 0.0599796000
_diffrn_orient_matrix_UB_21 0.0687293000
_diffrn_orient_matrix_UB_22 0.0636576000
_diffrn_orient_matrix_UB_23 0.0235065000
_diffrn_orient_matrix_UB_31 -0.0700588000
_diffrn_orient_matrix_UB_32 0.0719504000
_diffrn_orient_matrix_UB_33 0.0039918000
_diffrn_radiation_monochromator mirror
_diffrn_radiation_probe x-ray
_diffrn_radiation_type 'Cu K\a'
_diffrn_radiation_wavelength 1.54184
_diffrn_reflns_av_R_equivalents 0.0240
_diffrn_reflns_av_unetI/netI 0.0332
_diffrn_reflns_Laue_measured_fraction_full 0.998
_diffrn_reflns_Laue_measured_fraction_max 0.986
_diffrn_reflns_limit_h_max 17
_diffrn_reflns_limit_h_min -11
_diffrn_reflns_limit_k_max 18
_diffrn_reflns_limit_k_min -12
_diffrn_reflns_limit_l_max 28
_diffrn_reflns_limit_l_min -24
_diffrn_reflns_number 10560
_diffrn_reflns_point_group_measured_fraction_full 0.997
_diffrn_reflns_point_group_measured_fraction_max 0.977
_diffrn_reflns_theta_full 67.684
_diffrn_reflns_theta_max 73.218
_diffrn_reflns_theta_min 3.429
_diffrn_source 'micro-focus sealed X-ray tube'
_diffrn_source_type 'SuperNova (Cu) X-ray Source'
_exptl_absorpt_coefficient_mu 0.533
_exptl_absorpt_correction_T_max 1.000
_exptl_absorpt_correction_T_min 0.566
_exptl_absorpt_correction_type multi-scan
_exptl_absorpt_process_details
;
CrysAlisPro 1.171.40.67a (Rigaku Oxford Diffraction, 2019)
Numerical absorption correction based on gaussian integration over
			a multifaceted crystal model
Empirical absorption correction using spherical harmonics,
 implemented in SCALE3 ABSPACK scaling algorithm.
;
_exptl_crystal_colour 'clear colourless'
_exptl_crystal_colour_lustre clear
_exptl_crystal_colour_primary colourless
_exptl_crystal_density_diffrn 1.042
_exptl_crystal_description plate
_exptl_crystal_F_000 1884
_exptl_crystal_size_max 0.37
_exptl_crystal_size_mid 0.19
_exptl_crystal_size_min 0.068
_refine_diff_density_max 0.628
_refine_diff_density_min -0.305
_refine_diff_density_rms 0.082
_refine_ls_abs_structure_details
;
 Flack x determined using 1752 quotients [(I+)-(I-)]/[(I+)+(I-)]
 (Parsons, Flack and Wagner, Acta Cryst. B69 (2013) 249-259).
;
_refine_ls_abs_structure_Flack -2.4(2)
_refine_ls_extinction_coef 0.0014(4)
_refine_ls_extinction_expression Fc^*^=kFc[1+0.001xFc^2^\l^3^/sin(2\q)]^-1/4^
_refine_ls_extinction_method 'SHELXL-2018/3 (Sheldrick 2018)'
_refine_ls_goodness_of_fit_ref 1.054
_refine_ls_hydrogen_treatment constr
_refine_ls_matrix_type full
_refine_ls_number_parameters 394
_refine_ls_number_reflns 5480
_refine_ls_number_restraints 122
_refine_ls_restrained_S_all 1.052
_refine_ls_R_factor_all 0.0891
_refine_ls_R_factor_gt 0.0802
_refine_ls_shift/su_max 0.001
_refine_ls_shift/su_mean 0.000
_refine_ls_structure_factor_coef Fsqd
_refine_ls_weighting_details 'w=1/[\s^2^(Fo^2^)+(0.1733P)^2^+3.0124P] where P=(Fo^2^+2Fc^2^)/3'
_refine_ls_weighting_scheme calc
_refine_ls_wR_factor_gt 0.2419
_refine_ls_wR_factor_ref 0.2557
_reflns_Friedel_coverage 0.716
_reflns_Friedel_fraction_full 0.995
_reflns_Friedel_fraction_max 0.965
_reflns_number_gt 4758
_reflns_number_total 5480
_reflns_threshold_expression 'I > 2\s(I)'
_cod_data_source_file d0sc03445b2.cif
_cod_data_source_block hnj2
_cod_original_cell_volume 5596.37(19)
_cod_database_code 1558665
_shelx_shelxl_version_number 2018/3
_chemical_oxdiff_formula C32H24N4O4
_shelx_space_group_comment
;
The symmetry employed for this shelxl refinement is uniquely defined
by the following loop, which should always be used as a source of
symmetry information in preference to the above space-group names.
They are only intended as comments.
;
_shelx_estimated_absorpt_t_max 0.965
_shelx_estimated_absorpt_t_min 0.827
_reflns_odcompleteness_completeness 86.47
_reflns_odcompleteness_iscentric 1
_reflns_odcompleteness_theta 66.97
_olex2_refinement_description
;
1. Fixed Uiso
 At 1.2 times of:
  All C(H) groups, All C(H,H) groups, All N(H) groups
 At 1.5 times of:
  All C(H,H,H) groups
2. Restrained distances
 N4-C22
 1.35 with sigma of 0.02
 N4-C21
 2.4 with sigma of 0.03
 C21-C22
 1.4 with sigma of 0.02
 C18-C20
 2.4 with sigma of 0.03
 C21-C20
 1.4 with sigma of 0.02
 C21-C19
 2.4 with sigma of 0.03
 C20-C19
 1.4 with sigma of 0.02
 C20-C18
 2.4 with sigma of 0.03
 C19-C18
 1.4 with sigma of 0.02
 C20-C22
 2.4 with sigma of 0.03
 C18-N4
 1.35 with sigma of 0.02
 N4-C19
 2.4 with sigma of 0.03
 N4-C20
 2.8 with sigma of 0.03
 C22-C19
 2.8 with sigma of 0.03
 C18-C21
 2.8 with sigma of 0.03
 C17-C18 = C17A-C18A
 1.5 with sigma of 0.03
 O1-C17 = O1-C17A
 1.4 with sigma of 0.02
 O2-C30
 1.22 with sigma of 0.02
 O3-C30 = O3A-C30
 1.3 with sigma of 0.01
 C17A-C19A \\sim C17A-N4A
 with sigma of 0.01
 O2-O3 \\sim O2-O3A
 with sigma of 0.01
3. Restrained planarity
 N4A, C17A, C18A, C19A, C20A, C21A, C22A
 with sigma of 0.01
 N4, C21, C22, C20, C19, C18, C17
 with sigma of 0.01
 O2, O3, O3A, C30
 with sigma of 0.01
4. Uiso/Uaniso restraints and constraints
N4 \\sim C18 \\sim C19 \\sim C20 \\sim C21 \\sim C22: within 2A with sigma of
0.01 and sigma for terminal atoms of 0.02 within 2A
C18A \\sim C19A \\sim C20A \\sim C21A \\sim C22A \\sim N4A: within 2A with
sigma of 0.01 and sigma for terminal atoms of 0.02 within 2A
C18 \\sim C19 \\sim C20 \\sim C21 \\sim C22 \\sim N4: within 2A with sigma of
0.01 and sigma for terminal atoms of 0.02 within 2A
O3 \\sim C30 \\sim O3A \\sim O2: within 2A with sigma of 0.01 and sigma for
terminal atoms of 0.02 within 2A
Uanis(C17) = Uanis(C17A)
Uanis(O1) = Uanis(O1A)
Uanis(O1A) = Uanis(O1)
Uanis(N4A) = Uanis(N4)
Uanis(C18A) = Uanis(C18)
5. Others
 Sof(C17A)=Sof(H17C)=Sof(H17D)=Sof(O1A)=1-FVAR(1)
 Sof(N4A)=Sof(C18A)=Sof(C19A)=Sof(H19A)=Sof(C20A)=Sof(H20A)=Sof(C21A)=
 Sof(H21A)=Sof(C22A)=0.5*(1-FVAR(2))
 Sof(N4)=Sof(C18)=Sof(C19)=Sof(H19)=Sof(C20)=Sof(H20)=Sof(C21)=Sof(H21)=
 Sof(C22)=0.5*FVAR(2)
 Sof(O1)=Sof(C17)=Sof(H17A)=Sof(H17B)=FVAR(1)
 Fixed Sof: O2(0.5) O3(0.5) O3A(0.5) C30(0.5)
6.a Secondary CH2 refined with riding coordinates:
 C17(H17A,H17B), C17A(H17C,H17D), C28(H28A,H28B), C26(H26A,H26B)
6.b Aromatic/amide H refined with riding coordinates:
 C19(H19), C20(H20), C21(H21), C19A(H19A), C20A(H20A), C21A(H21A), N1(H1),
 N2(H2), C2(H2A), C3(H3), C7(H7), C8(H8), C12(H12), C13(H13), C15(H15), C16(H16)
6.c Idealised Me refined as rotating group:
 C23(H23A,H23B,H23C), C24(H24A,H24B,H24C), C25(H25A,H25B,H25C), C27(H27A,H27B,
 H27C), C29(H29A,H29B,H29C)
;
_smtbx_masks_void_probe_radius 1.2
_smtbx_masks_void_truncation_radius 1.2
_olex2_date_sample_data_collection 2020-03-24
_olex2_submission_special_instructions 'No special instructions were received'
_oxdiff_exptl_absorpt_empirical_details
;
Empirical correction (ABSPACK) includes:
- Absorption correction using spherical harmonics
- Frame scaling
;
_oxdiff_exptl_absorpt_empirical_full_max 1.309
_oxdiff_exptl_absorpt_empirical_full_min 0.793

loop_
_space_group_symop_operation_xyz
'x, y, z'
'-y+1/2, x+1/2, z+1/4'
'-x, -y, z+1/2'
'y+1/2, -x+1/2, z+3/4'
'x+1/2, -y+1/2, -z+3/4'
'-x+1/2, y+1/2, -z+1/4'
'y, x, -z'
'-y, -x, -z+1/2'

loop_
_atom_site_label
_atom_site_type_symbol
_atom_site_fract_x
_atom_site_fract_y
_atom_site_fract_z
_atom_site_U_iso_or_equiv
_atom_site_adp_type
_atom_site_occupancy
_atom_site_site_symmetry_order
_atom_site_calc_flag
_atom_site_refinement_flags_posn
_atom_site_refinement_flags_adp
_atom_site_refinement_flags_occupancy
_atom_site_disorder_assembly
_atom_site_disorder_group
O2 O 0.5098(8) 0.4933(8) 0.5011(14) 0.027(3) Uani 0.5 1 d D U P A -1
O3 O 0.6531(7) 0.5231(9) 0.5043(6) 0.054(3) Uani 0.5 1 d D U P A -1
O3A O 0.5548(7) 0.6314(6) 0.4983(5) 0.042(3) Uani 0.5 1 d D U P A -1
C30 C 0.5737(7) 0.5464(6) 0.5013(5) 0.043(4) Uani 0.5 1 d D U P A -1
O1 O 0.6945(13) 0.6801(11) 0.3779(7) 0.0472(18) Uani 0.379(10) 1 d D . P B -1
N4 N 0.7164(17) 0.7175(18) 0.4975(18) 0.035(2) Uani 0.190(5) 1 d D U P B -1
C17 C 0.665(3) 0.758(3) 0.407(2) 0.083(5) Uani 0.379(10) 1 d D . P B -1
H17A H 0.604553 0.749190 0.421130 0.100 Uiso 0.379(10) 1 calc R U P B -1
H17B H 0.664159 0.808422 0.380935 0.100 Uiso 0.379(10) 1 calc R U P B -1
C18 C 0.7258(18) 0.777(2) 0.4555(15) 0.038(4) Uani 0.190(5) 1 d D U P B -1
C19 C 0.787(2) 0.8450(18) 0.4600(11) 0.036(5) Uani 0.190(5) 1 d D U P B -1
H19 H 0.793287 0.886222 0.430548 0.043 Uiso 0.190(5) 1 calc R U P B -1
C20 C 0.8373(19) 0.8515(18) 0.5077(11) 0.036(6) Uani 0.190(5) 1 d D U P B -1
H20 H 0.878640 0.897360 0.511262 0.043 Uiso 0.190(5) 1 calc R U P B -1
C21 C 0.8275(17) 0.791(2) 0.5504(11) 0.035(5) Uani 0.190(5) 1 d D U P B -1
H21 H 0.862002 0.794910 0.583427 0.042 Uiso 0.190(5) 1 calc R U P B -1
C22 C 0.766(2) 0.7241(18) 0.5442(15) 0.031(5) Uani 0.190(5) 1 d D U P B -1
N4A N 0.6976(9) 0.7614(8) 0.5030(6) 0.035(2) Uani 0.310(5) 1 d D U P B -2
C17A C 0.6857(15) 0.7638(15) 0.4037(11) 0.083(5) Uani 0.621(10) 1 d D . P B -2
H17C H 0.625524 0.756582 0.418116 0.100 Uiso 0.621(10) 1 calc R U P B -2
H17D H 0.690231 0.823025 0.387262 0.100 Uiso 0.621(10) 1 calc R U P B -2
C18A C 0.7509(17) 0.7560(8) 0.4530(14) 0.038(4) Uani 0.310(5) 1 d D U P B -2
C19A C 0.8230(12) 0.7479(10) 0.4510(7) 0.053(4) Uani 0.310(5) 1 d D U P B -2
H19A H 0.849821 0.745012 0.415213 0.064 Uiso 0.310(5) 1 calc R U P B -2
C20A C 0.8785(11) 0.7414(10) 0.5005(8) 0.050(3) Uani 0.310(5) 1 d . U P B -2
H20A H 0.940025 0.734525 0.497791 0.060 Uiso 0.310(5) 1 calc R U P B -2
C21A C 0.8391(13) 0.7454(11) 0.5479(8) 0.047(4) Uani 0.310(5) 1 d . U P B -2
H21A H 0.871219 0.741648 0.581909 0.056 Uiso 0.310(5) 1 calc R U P B -2
C22A C 0.7356(17) 0.7568(11) 0.5490(16) 0.049(4) Uani 0.310(5) 1 d . U P B -2
N1 N 0.3459(3) 0.5026(3) 0.56540(15) 0.0363(9) Uani 1 1 d . . . . .
H1 H 0.393062 0.508475 0.544688 0.044 Uiso 1 1 calc R U . . .
N2 N 0.3510(3) 0.4982(3) 0.42996(14) 0.0347(8) Uani 1 1 d . . . . .
H2 H 0.396589 0.507717 0.451573 0.042 Uiso 1 1 calc R U . . .
C1 C 0.3437(3) 0.4687(3) 0.61837(18) 0.0358(10) Uani 1 1 d . . . . .
C2 C 0.2590(4) 0.4692(3) 0.63657(17) 0.0389(11) Uani 1 1 d . . . . .
H2A H 0.238586 0.449073 0.671864 0.047 Uiso 1 1 calc R U . . .
C3 C 0.2069(4) 0.5056(3) 0.59293(19) 0.0390(11) Uani 1 1 d . . . . .
H3 H 0.145414 0.513901 0.593796 0.047 Uiso 1 1 calc R U . . .
C4 C 0.2618(4) 0.5265(3) 0.54932(18) 0.0374(10) Uani 1 1 d . . . . .
C5 C 0.2458(4) 0.5751(3) 0.4945(2) 0.0425(11) Uani 1 1 d . . . . .
C6 C 0.2676(4) 0.5202(3) 0.44299(19) 0.0374(10) Uani 1 1 d . . . . .
C7 C 0.2160(3) 0.4953(3) 0.39862(18) 0.0388(10) Uani 1 1 d . . . . .
H7 H 0.154603 0.503102 0.395870 0.047 Uiso 1 1 calc R U . . .
C8 C 0.2695(4) 0.4566(4) 0.35836(18) 0.0401(11) Uani 1 1 d . . . . .
H8 H 0.250714 0.432912 0.323589 0.048 Uiso 1 1 calc R U . . .
C9 C 0.3542(3) 0.4586(3) 0.37777(17) 0.0354(10) Uani 1 1 d . . . . .
C10 C 0.4391(3) 0.4265(3) 0.35214(16) 0.0391(10) Uani 1 1 d . . . . .
C11 C 0.5090(3) 0.4986(3) 0.35514(16) 0.0382(10) Uani 1 1 d . . . . .
C12 C 0.4867(4) 0.5862(4) 0.3514(2) 0.0459(12) Uani 1 1 d . . . . .
H12 H 0.427053 0.601229 0.346320 0.055 Uiso 1 1 calc R U . . .
C13 C 0.5470(4) 0.6517(4) 0.3546(2) 0.0447(12) Uani 1 1 d . . . . .
H13 H 0.529956 0.711209 0.352003 0.054 Uiso 1 1 calc R U . . .
C14 C 0.6352(4) 0.6285(4) 0.36200(18) 0.0458(12) Uani 1 1 d . . . . .
C15 C 0.6605(4) 0.5431(4) 0.3632(2) 0.0485(13) Uani 1 1 d . . . . .
H15 H 0.720454 0.528080 0.366481 0.058 Uiso 1 1 calc R U . . .
C16 C 0.5967(3) 0.4779(4) 0.35969(19) 0.0401(11) Uani 1 1 d . . . . .
H16 H 0.613988 0.418325 0.360410 0.048 Uiso 1 1 calc R U . . .
C23 C 0.1476(5) 0.5995(5) 0.4920(2) 0.0603(17) Uani 1 1 d . . . . .
H23A H 0.129230 0.622854 0.528412 0.090 Uiso 1 1 calc R U . . .
H23B H 0.113163 0.547421 0.483163 0.090 Uiso 1 1 calc R U . . .
H23C H 0.138441 0.643833 0.462994 0.090 Uiso 1 1 calc R U . . .
C24 C 0.2995(5) 0.6581(4) 0.4931(2) 0.0563(16) Uani 1 1 d . . . . .
H24A H 0.361723 0.643211 0.492113 0.084 Uiso 1 1 calc R U . . .
H24B H 0.287175 0.692828 0.526682 0.084 Uiso 1 1 calc R U . . .
H24C H 0.284341 0.691953 0.459660 0.084 Uiso 1 1 calc R U . . .
C25 C 0.4220(4) 0.4049(4) 0.28939(18) 0.0445(12) Uani 1 1 d . . . . .
H25A H 0.377672 0.358950 0.286647 0.067 Uiso 1 1 calc R U . . .
H25B H 0.476349 0.384669 0.271960 0.067 Uiso 1 1 calc R U . . .
H25C H 0.401356 0.457400 0.270048 0.067 Uiso 1 1 calc R U . . .
N3 N 0.2312(2) 0.2312(2) 0.500000 0.0324(11) Uani 1 2 d S T P . .
C28 C 0.1322(3) 0.2444(3) 0.4983(2) 0.0372(10) Uani 1 1 d . . . . .
H28A H 0.109478 0.217375 0.463513 0.045 Uiso 1 1 calc R U . . .
H28B H 0.106014 0.212674 0.530281 0.045 Uiso 1 1 calc R U . . .
C26 C 0.2722(3) 0.2732(3) 0.55124(17) 0.0343(9) Uani 1 1 d . . . . .
H26A H 0.335571 0.260225 0.551060 0.041 Uiso 1 1 calc R U . . .
H26B H 0.265447 0.337290 0.548187 0.041 Uiso 1 1 calc R U . . .
C27 C 0.2347(4) 0.2440(3) 0.60674(18) 0.0394(10) Uani 1 1 d . . . . .
H27A H 0.269152 0.269016 0.637376 0.059 Uiso 1 1 calc R U . . .
H27B H 0.236423 0.180133 0.609036 0.059 Uiso 1 1 calc R U . . .
H27C H 0.174034 0.263972 0.609783 0.059 Uiso 1 1 calc R U . . .
C29 C 0.1017(3) 0.3374(4) 0.5003(2) 0.0460(11) Uani 1 1 d . . . . .
H29A H 0.113352 0.361709 0.537569 0.069 Uiso 1 1 calc R U . . .
H29B H 0.038884 0.339741 0.492684 0.069 Uiso 1 1 calc R U . . .
H29C H 0.133053 0.371657 0.472032 0.069 Uiso 1 1 calc R U . . .
O1A O 0.7010(7) 0.7000(6) 0.3603(4) 0.0472(18) Uani 0.621(10) 1 d . . P B -2

loop_
_atom_site_aniso_label
_atom_site_aniso_U_11
_atom_site_aniso_U_22
_atom_site_aniso_U_33
_atom_site_aniso_U_23
_atom_site_aniso_U_13
_atom_site_aniso_U_12
O2 0.021(4) 0.036(6) 0.022(3) -0.004(8) -0.006(5) 0.002(5)
O3 0.025(4) 0.102(10) 0.036(4) -0.016(7) -0.007(4) 0.009(5)
O3A 0.058(6) 0.033(6) 0.035(4) -0.013(5) 0.005(5) -0.011(5)
C30 0.039(6) 0.075(8) 0.016(3) 0.002(7) 0.006(6) -0.007(7)
O1 0.057(3) 0.042(5) 0.042(5) 0.003(3) -0.005(4) -0.022(3)
N4 0.034(5) 0.040(6) 0.033(4) 0.003(6) 0.004(5) -0.012(5)
C17 0.102(14) 0.077(6) 0.070(6) -0.028(5) -0.025(8) -0.012(8)
C18 0.041(7) 0.042(8) 0.031(5) -0.003(6) -0.003(6) -0.015(6)
C19 0.044(10) 0.034(10) 0.030(10) -0.001(8) 0.006(9) -0.008(9)
C20 0.039(11) 0.040(11) 0.027(12) -0.002(9) 0.010(9) -0.017(9)
C21 0.038(11) 0.044(11) 0.023(10) -0.008(9) -0.001(9) -0.008(10)
C22 0.030(11) 0.035(10) 0.028(9) -0.006(8) 0.004(9) -0.009(9)
N4A 0.034(5) 0.040(6) 0.033(4) 0.003(6) 0.004(5) -0.012(5)
C17A 0.102(14) 0.077(6) 0.070(6) -0.028(5) -0.025(8) -0.012(8)
C18A 0.041(7) 0.042(8) 0.031(5) -0.003(6) -0.003(6) -0.015(6)
C19A 0.048(7) 0.070(9) 0.041(7) 0.001(7) -0.001(6) -0.021(7)
C20A 0.031(6) 0.073(8) 0.045(7) -0.002(7) -0.002(6) -0.017(6)
C21A 0.029(7) 0.065(9) 0.047(7) -0.007(8) -0.004(6) -0.019(7)
C22A 0.039(8) 0.060(9) 0.049(8) -0.006(8) 0.002(8) -0.020(8)
N1 0.044(2) 0.042(2) 0.0235(17) -0.0015(15) 0.0049(15) -0.0010(17)
N2 0.045(2) 0.038(2) 0.0206(16) 0.0003(15) -0.0009(15) -0.0032(16)
C1 0.049(3) 0.038(2) 0.0207(18) -0.0040(17) -0.0007(18) -0.002(2)
C2 0.053(3) 0.044(2) 0.0195(19) -0.0050(18) 0.0082(19) -0.011(2)
C3 0.044(3) 0.040(3) 0.033(2) -0.009(2) -0.0007(19) 0.001(2)
C4 0.054(3) 0.035(2) 0.0233(19) -0.0026(17) 0.000(2) 0.002(2)
C5 0.061(3) 0.038(2) 0.028(2) 0.000(2) 0.004(2) 0.011(2)
C6 0.050(3) 0.036(2) 0.026(2) 0.0006(18) 0.0032(19) 0.0070(19)
C7 0.038(2) 0.049(3) 0.030(2) 0.005(2) -0.0023(18) 0.006(2)
C8 0.048(3) 0.049(3) 0.023(2) -0.0028(19) -0.0016(19) -0.003(2)
C9 0.050(3) 0.041(2) 0.0158(17) 0.0013(17) -0.0023(18) -0.004(2)
C10 0.052(3) 0.048(3) 0.0170(17) -0.0012(17) 0.0030(18) -0.004(2)
C11 0.052(3) 0.045(3) 0.0176(17) 0.0034(17) 0.0076(18) -0.0030(19)
C12 0.050(3) 0.058(3) 0.029(2) 0.004(2) 0.009(2) 0.002(2)
C13 0.057(3) 0.046(3) 0.030(2) 0.005(2) 0.002(2) 0.006(2)
C14 0.056(3) 0.057(3) 0.024(2) -0.011(2) -0.004(2) -0.010(2)
C15 0.046(3) 0.065(4) 0.034(2) -0.001(2) -0.001(2) -0.004(2)
C16 0.046(3) 0.046(3) 0.029(2) 0.0013(19) 0.0083(19) 0.001(2)
C23 0.081(4) 0.066(4) 0.033(3) -0.002(3) 0.006(3) 0.035(3)
C24 0.099(5) 0.041(3) 0.028(2) 0.001(2) 0.010(3) 0.004(3)
C25 0.057(3) 0.057(3) 0.020(2) 0.000(2) -0.002(2) 0.003(2)
N3 0.0385(16) 0.0385(16) 0.020(2) -0.0006(15) 0.0006(15) -0.003(2)
C28 0.037(2) 0.045(2) 0.030(2) 0.001(2) 0.0010(19) -0.0071(18)
C26 0.041(2) 0.035(2) 0.027(2) -0.0009(18) -0.0013(18) -0.0076(18)
C27 0.051(3) 0.042(3) 0.0256(19) -0.0003(19) -0.0014(19) -0.006(2)
C29 0.039(2) 0.052(3) 0.047(3) -0.004(3) -0.003(2) -0.003(2)
O1A 0.057(3) 0.042(5) 0.042(5) 0.003(3) -0.005(4) -0.022(3)

loop_
_atom_type_symbol
_atom_type_description
_atom_type_scat_dispersion_real
_atom_type_scat_dispersion_imag
_atom_type_scat_source
C C 0.0181 0.0091 'International Tables Vol C Tables 4.2.6.8 and 6.1.1.4'
H H 0.0000 0.0000 'International Tables Vol C Tables 4.2.6.8 and 6.1.1.4'
N N 0.0311 0.0180 'International Tables Vol C Tables 4.2.6.8 and 6.1.1.4'
O O 0.0492 0.0322 'International Tables Vol C Tables 4.2.6.8 and 6.1.1.4'

loop_
_geom_angle_atom_site_label_1
_geom_angle_atom_site_label_2
_geom_angle_atom_site_label_3
_geom_angle
_geom_angle_site_symmetry_1
_geom_angle_site_symmetry_3
_geom_angle_publ_flag
O2 C30 O3A 117.2(9) . . ?
O3 C30 O2 123.9(10) . . ?
O3 C30 O3A 118.9(12) . . ?
C14 O1 C17 116(2) . . ?
C22 N4 C18 120.0(15) . . ?
O1 C17 H17A 109.9 . . ?
O1 C17 H17B 109.9 . . ?
O1 C17 C18 109(2) . . ?
H17A C17 H17B 108.3 . . ?
C18 C17 H17A 109.9 . . ?
C18 C17 H17B 109.9 . . ?
N4 C18 C17 112(3) . . ?
N4 C18 C19 120.6(18) . . ?
C19 C18 C17 127(3) . . ?
C18 C19 H19 120.4 . . ?
C20 C19 C18 119.2(17) . . ?
C20 C19 H19 120.4 . . ?
C19 C20 H20 120.0 . . ?
C19 C20 C21 120.0(14) . . ?
C21 C20 H20 120.0 . . ?
C20 C21 H21 120.6 . . ?
C20 C21 C22 118.9(17) . . ?
C22 C21 H21 120.6 . . ?
N4 C22 C21 121.3(18) . . ?
C22A N4A C18A 117.4(16) . . ?
H17C C17A H17D 107.8 . . ?
C18A C17A H17C 109.0 . . ?
C18A C17A H17D 109.0 . . ?
O1A C17A H17C 109.0 . . ?
O1A C17A H17D 109.0 . . ?
O1A C17A C18A 112.9(17) . . ?
N4A C18A C17A 105.1(19) . . ?
C19A C18A N4A 127(3) . . ?
C19A C18A C17A 128(3) . . ?
C18A C19A H19A 118.2 . . ?
C18A C19A C20A 124(2) . . ?
C20A C19A H19A 118.2 . . ?
C19A C20A H20A 122.1 . . ?
C21A C20A C19A 115.9(16) . . ?
C21A C20A H20A 122.1 . . ?
C20A C21A H21A 120.5 . . ?
C20A C21A C22A 119(2) . . ?
C22A C21A H21A 120.5 . . ?
N4A C22A C21A 117(3) . . ?
C1 N1 H1 125.3 . . ?
C1 N1 C4 109.4(4) . . ?
C4 N1 H1 125.3 . . ?
C6 N2 H2 124.8 . . ?
C6 N2 C9 110.4(4) . . ?
C9 N2 H2 124.8 . . ?
N1 C1 C2 108.3(4) . . ?
N1 C1 C10 121.5(4) . 7_556 ?
C2 C1 C10 130.2(4) . 7_556 ?
C1 C2 H2A 126.2 . . ?
C1 C2 C3 107.5(4) . . ?
C3 C2 H2A 126.2 . . ?
C2 C3 H3 126.2 . . ?
C4 C3 C2 107.5(5) . . ?
C4 C3 H3 126.2 . . ?
N1 C4 C5 120.9(4) . . ?
C3 C4 N1 107.2(4) . . ?
C3 C4 C5 131.6(5) . . ?
C4 C5 C6 112.8(4) . . ?
C4 C5 C23 107.9(4) . . ?
C6 C5 C23 108.3(4) . . ?
C24 C5 C4 109.9(5) . . ?
C24 C5 C6 109.0(4) . . ?
C24 C5 C23 108.8(5) . . ?
N2 C6 C5 121.8(5) . . ?
N2 C6 C7 107.2(4) . . ?
C7 C6 C5 130.4(5) . . ?
C6 C7 H7 125.9 . . ?
C6 C7 C8 108.1(5) . . ?
C8 C7 H7 125.9 . . ?
C7 C8 H8 125.9 . . ?
C9 C8 C7 108.2(4) . . ?
C9 C8 H8 125.9 . . ?
N2 C9 C10 122.3(4) . . ?
C8 C9 N2 106.1(4) . . ?
C8 C9 C10 131.6(4) . . ?
C1 C10 C9 109.8(4) 7_556 . ?
C1 C10 C11 111.7(4) 7_556 . ?
C1 C10 C25 108.6(4) 7_556 . ?
C9 C10 C11 110.1(4) . . ?
C9 C10 C25 108.2(4) . . ?
C11 C10 C25 108.3(4) . . ?
C12 C11 C10 121.3(5) . . ?
C16 C11 C10 121.0(5) . . ?
C16 C11 C12 117.7(5) . . ?
C11 C12 H12 118.6 . . ?
C13 C12 C11 122.7(5) . . ?
C13 C12 H12 118.6 . . ?
C12 C13 H13 121.0 . . ?
C12 C13 C14 118.1(5) . . ?
C14 C13 H13 121.0 . . ?
O1 C14 C13 124.7(11) . . ?
O1 C14 C15 113.0(11) . . ?
C13 C14 O1A 117.4(7) . . ?
C15 C14 C13 121.1(5) . . ?
C15 C14 O1A 121.0(7) . . ?
C14 C15 H15 120.5 . . ?
C14 C15 C16 119.0(5) . . ?
C16 C15 H15 120.5 . . ?
C11 C16 C15 121.3(5) . . ?
C11 C16 H16 119.4 . . ?
C15 C16 H16 119.4 . . ?
C5 C23 H23A 109.5 . . ?
C5 C23 H23B 109.5 . . ?
C5 C23 H23C 109.5 . . ?
H23A C23 H23B 109.5 . . ?
H23A C23 H23C 109.5 . . ?
H23B C23 H23C 109.5 . . ?
C5 C24 H24A 109.5 . . ?
C5 C24 H24B 109.5 . . ?
C5 C24 H24C 109.5 . . ?
H24A C24 H24B 109.5 . . ?
H24A C24 H24C 109.5 . . ?
H24B C24 H24C 109.5 . . ?
C10 C25 H25A 109.5 . . ?
C10 C25 H25B 109.5 . . ?
C10 C25 H25C 109.5 . . ?
H25A C25 H25B 109.5 . . ?
H25A C25 H25C 109.5 . . ?
H25B C25 H25C 109.5 . . ?
C28 N3 C28 105.2(5) . 7_556 ?
C26 N3 C28 112.1(3) . . ?
C26 N3 C28 110.1(3) 7_556 . ?
C26 N3 C28 110.1(3) . 7_556 ?
C26 N3 C28 112.1(3) 7_556 7_556 ?
C26 N3 C26 107.3(4) 7_556 . ?
N3 C28 H28A 108.4 . . ?
N3 C28 H28B 108.4 . . ?
H28A C28 H28B 107.4 . . ?
C29 C28 N3 115.6(4) . . ?
C29 C28 H28A 108.4 . . ?
C29 C28 H28B 108.4 . . ?
N3 C26 H26A 108.5 . . ?
N3 C26 H26B 108.5 . . ?
H26A C26 H26B 107.5 . . ?
C27 C26 N3 115.0(4) . . ?
C27 C26 H26A 108.5 . . ?
C27 C26 H26B 108.5 . . ?
C26 C27 H27A 109.5 . . ?
C26 C27 H27B 109.5 . . ?
C26 C27 H27C 109.5 . . ?
H27A C27 H27B 109.5 . . ?
H27A C27 H27C 109.5 . . ?
H27B C27 H27C 109.5 . . ?
C28 C29 H29A 109.5 . . ?
C28 C29 H29B 109.5 . . ?
C28 C29 H29C 109.5 . . ?
H29A C29 H29B 109.5 . . ?
H29A C29 H29C 109.5 . . ?
H29B C29 H29C 109.5 . . ?
C17A O1A C14 111.6(12) . . ?

loop_
_geom_bond_atom_site_label_1
_geom_bond_atom_site_label_2
_geom_bond_distance
_geom_bond_site_symmetry_2
_geom_bond_publ_flag
O2 C30 1.272(12) . ?
O3 C30 1.270(10) . ?
O3A C30 1.335(10) . ?
O1 C17 1.46(2) . ?
O1 C14 1.262(19) . ?
N4 C18 1.36(2) . ?
N4 C22 1.35(2) . ?
C17 H17A 0.9900 . ?
C17 H17B 0.9900 . ?
C17 C18 1.52(4) . ?
C18 C19 1.41(2) . ?
C19 H19 0.9500 . ?
C19 C20 1.38(2) . ?
C20 H20 0.9500 . ?
C20 C21 1.39(2) . ?
C21 H21 0.9500 . ?
C21 C22 1.40(2) . ?
N4A C18A 1.45(4) . ?
N4A C22A 1.24(4) . ?
C17A H17C 0.9900 . ?
C17A H17D 0.9900 . ?
C17A C18A 1.55(3) . ?
C17A O1A 1.44(2) . ?
C18A C19A 1.11(3) . ?
C19A H19A 0.9500 . ?
C19A C20A 1.46(2) . ?
C20A H20A 0.9500 . ?
C20A C21A 1.28(3) . ?
C21A H21A 0.9500 . ?
C21A C22A 1.60(3) . ?
N1 H1 0.8800 . ?
N1 C1 1.368(6) . ?
N1 C4 1.392(7) . ?
N2 H2 0.8800 . ?
N2 C6 1.358(7) . ?
N2 C9 1.386(6) . ?
C1 C2 1.369(7) . ?
C1 C10 1.518(7) 7_556 ?
C2 H2A 0.9500 . ?
C2 C3 1.425(7) . ?
C3 H3 0.9500 . ?
C3 C4 1.376(7) . ?
C4 C5 1.525(6) . ?
C5 C6 1.526(6) . ?
C5 C23 1.550(9) . ?
C5 C24 1.515(8) . ?
C6 C7 1.375(7) . ?
C7 H7 0.9500 . ?
C7 C8 1.395(7) . ?
C8 H8 0.9500 . ?
C8 C9 1.379(7) . ?
C9 C10 1.518(7) . ?
C10 C11 1.539(7) . ?
C10 C25 1.556(6) . ?
C11 C12 1.387(8) . ?
C11 C16 1.385(8) . ?
C12 H12 0.9500 . ?
C12 C13 1.366(9) . ?
C13 H13 0.9500 . ?
C13 C14 1.408(8) . ?
C14 C15 1.364(9) . ?
C14 O1A 1.488(10) . ?
C15 H15 0.9500 . ?
C15 C16 1.398(8) . ?
C16 H16 0.9500 . ?
C23 H23A 0.9800 . ?
C23 H23B 0.9800 . ?
C23 H23C 0.9800 . ?
C24 H24A 0.9800 . ?
C24 H24B 0.9800 . ?
C24 H24C 0.9800 . ?
C25 H25A 0.9800 . ?
C25 H25B 0.9800 . ?
C25 H25C 0.9800 . ?
N3 C28 1.530(6) 7_556 ?
N3 C28 1.530(6) . ?
N3 C26 1.518(5) . ?
N3 C26 1.518(5) 7_556 ?
C28 H28A 0.9900 . ?
C28 H28B 0.9900 . ?
C28 C29 1.500(7) . ?
C26 H26A 0.9900 . ?
C26 H26B 0.9900 . ?
C26 C27 1.512(6) . ?
C27 H27A 0.9800 . ?
C27 H27B 0.9800 . ?
C27 H27C 0.9800 . ?
C29 H29A 0.9800 . ?
C29 H29B 0.9800 . ?
C29 H29C 0.9800 . ?

loop_
_geom_torsion_atom_site_label_1
_geom_torsion_atom_site_label_2
_geom_torsion_atom_site_label_3
_geom_torsion_atom_site_label_4
_geom_torsion
_geom_torsion_site_symmetry_1
_geom_torsion_site_symmetry_2
_geom_torsion_site_symmetry_3
_geom_torsion_site_symmetry_4
_geom_torsion_publ_flag
O1 C17 C18 N4 -71(3) . . . . ?
O1 C17 C18 C19 109(4) . . . . ?
O1 C14 C15 C16 165.1(9) . . . . ?
N4 C18 C19 C20 0.0(12) . . . . ?
C17 O1 C14 C13 20(3) . . . . ?
C17 O1 C14 C15 -147(3) . . . . ?
C17 C18 C19 C20 179.9(8) . . . . ?
C18 N4 C22 C21 0.0(4) . . . . ?
C18 C19 C20 C21 0.0(12) . . . . ?
C19 C20 C21 C22 -0.1(9) . . . . ?
C20 C21 C22 N4 0.0(4) . . . . ?
C22 N4 C18 C17 -180.0(5) . . . . ?
C22 N4 C18 C19 -0.1(9) . . . . ?
N4A C18A C19A C20A -0.3(8) . . . . ?
C17A C18A C19A C20A 179.9(4) . . . . ?
C18A N4A C22A C21A -0.1(6) . . . . ?
C18A C17A O1A C14 104.6(16) . . . . ?
C18A C19A C20A C21A 0.1(9) . . . . ?
C19A C20A C21A C22A 0.1(9) . . . . ?
C20A C21A C22A N4A -0.1(9) . . . . ?
C22A N4A C18A C17A -179.9(3) . . . . ?
C22A N4A C18A C19A 0.3(5) . . . . ?
N1 C1 C2 C3 -0.3(5) . . . . ?
N1 C4 C5 C6 65.9(6) . . . . ?
N1 C4 C5 C23 -174.5(5) . . . . ?
N1 C4 C5 C24 -56.0(6) . . . . ?
N2 C6 C7 C8 0.7(6) . . . . ?
N2 C9 C10 C1 73.8(5) . . . 7_556 ?
N2 C9 C10 C11 -49.5(6) . . . . ?
N2 C9 C10 C25 -167.8(4) . . . . ?
C1 N1 C4 C3 -0.9(5) . . . . ?
C1 N1 C4 C5 173.5(4) . . . . ?
C1 C2 C3 C4 -0.2(6) . . . . ?
C1 C10 C11 C12 -154.8(4) 7_556 . . . ?
C1 C10 C11 C16 27.6(5) 7_556 . . . ?
C2 C3 C4 N1 0.6(5) . . . . ?
C2 C3 C4 C5 -172.9(5) . . . . ?
C3 C4 C5 C6 -121.3(6) . . . . ?
C3 C4 C5 C23 -1.7(8) . . . . ?
C3 C4 C5 C24 116.8(6) . . . . ?
C4 N1 C1 C2 0.7(5) . . . . ?
C4 N1 C1 C10 -178.3(4) . . . 7_556 ?
C4 C5 C6 N2 -69.0(6) . . . . ?
C4 C5 C6 C7 121.5(6) . . . . ?
C5 C6 C7 C8 171.3(5) . . . . ?
C6 N2 C9 C8 0.1(6) . . . . ?
C6 N2 C9 C10 -179.8(4) . . . . ?
C6 C7 C8 C9 -0.7(6) . . . . ?
C7 C8 C9 N2 0.4(6) . . . . ?
C7 C8 C9 C10 -179.8(5) . . . . ?
C8 C9 C10 C1 -106.0(6) . . . 7_556 ?
C8 C9 C10 C11 130.7(5) . . . . ?
C8 C9 C10 C25 12.4(8) . . . . ?
C9 N2 C6 C5 -172.1(4) . . . . ?
C9 N2 C6 C7 -0.5(6) . . . . ?
C9 C10 C11 C12 -32.5(5) . . . . ?
C9 C10 C11 C16 149.8(4) . . . . ?
C10 C1 C2 C3 178.6(5) 7_556 . . . ?
C10 C11 C12 C13 179.1(4) . . . . ?
C10 C11 C16 C15 -179.1(4) . . . . ?
C11 C12 C13 C14 0.1(7) . . . . ?
C12 C11 C16 C15 3.2(7) . . . . ?
C12 C13 C14 O1 -163.5(9) . . . . ?
C12 C13 C14 C15 3.0(7) . . . . ?
C12 C13 C14 O1A 174.6(5) . . . . ?
C13 C14 C15 C16 -3.0(7) . . . . ?
C13 C14 O1A C17A 60.4(15) . . . . ?
C14 O1 C17 C18 140(3) . . . . ?
C14 C15 C16 C11 -0.2(7) . . . . ?
C15 C14 O1A C17A -128.0(14) . . . . ?
C16 C11 C12 C13 -3.2(7) . . . . ?
C23 C5 C6 N2 171.6(5) . . . . ?
C23 C5 C6 C7 2.2(8) . . . . ?
C24 C5 C6 N2 53.4(6) . . . . ?
C24 C5 C6 C7 -116.1(6) . . . . ?
C25 C10 C11 C12 85.7(5) . . . . ?
C25 C10 C11 C16 -92.0(5) . . . . ?
C28 N3 C28 C29 176.0(5) 7_556 . . . ?
C28 N3 C26 C27 55.7(5) . . . . ?
C28 N3 C26 C27 -61.1(5) 7_556 . . . ?
C26 N3 C28 C29 56.4(5) . . . . ?
C26 N3 C28 C29 -63.0(5) 7_556 . . . ?
C26 N3 C26 C27 176.7(5) 7_556 . . . ?
O1A C17A C18A N4A -134.2(17) . . . . ?
O1A C17A C18A C19A 45.6(17) . . . . ?
O1A C14 C15 C16 -174.3(5) . . . . ?

loop_
_smtbx_masks_void_nr
_smtbx_masks_void_average_x
_smtbx_masks_void_average_y
_smtbx_masks_void_average_z
_smtbx_masks_void_volume
_smtbx_masks_void_count_electrons
_smtbx_masks_void_content
1 0.000 0.500 -0.030 636.4 249.8 ?
2 0.500 0.000 -0.453 636.4 249.8 ?
